data_7715175
loop_
_publ_author_name
'Mart&#xed;nez-Vollbert, Emiliano'
'Philouze, Christian'
'Cavignac, Th&#xe9;o'
'Latouche, Camille'
'Loiseau, Fr&#xe9;d&#xe9;rique'
'Lano&#xeb;, Pierre-Henri'

_publ_section_title
;
 Neutral 2-phenylbenzimidazole-based iridium(III) complexes with
 picolinate ancillary ligand: tuning the emission properties by
 manipulating the substituent on the benzimidazole ring.
;
_journal_issue 10
_journal_name_full 'Dalton transactions (Cambridge, England : 2003)'
_journal_page_first 4705
_journal_page_last 4718
_journal_paper_doi 10.1039/d3dt03498d
_journal_volume 53
_journal_year 2024
_chemical_formula_moiety 'C40 H32 F6 Ir N5 O2, C H2 Cl2'
_chemical_formula_sum 'C41 H34 Cl2 F6 Ir N5 O2'
_chemical_formula_weight 1005.83
_space_group_crystal_system monoclinic
_space_group_IT_number 14
_space_group_name_Hall '-P 2yn'
_space_group_name_H-M_alt 'P 1 21/n 1'
_atom_sites_solution_hydrogens geom
_atom_sites_solution_primary direct
_audit_creation_date 2023-03-06
_audit_creation_method
;
Olex2 1.2
(compiled 2014.07.22 svn.r2960 for OlexSys, GUI svn.r4862)
;
_audit_update_record
;
2023-03-06 deposited with the CCDC.	2023-12-18 downloaded from the CCDC.
;
_cell_angle_alpha 90
_cell_angle_beta 102.83(3)
_cell_angle_gamma 90
_cell_formula_units_Z 4
_cell_length_a 16.113(3)
_cell_length_b 15.027(3)
_cell_length_c 17.152(3)
_cell_measurement_reflns_used 50004
_cell_measurement_temperature 200
_cell_measurement_theta_max 27.5
_cell_measurement_theta_min 2.388
_cell_volume 4049.3(14)
_computing_cell_refinement EvalCCD
_computing_data_collection Collect
_computing_data_reduction EvalCCD
_computing_molecular_graphics 'Olex2 (Dolomanov et al., 2009)'
_computing_publication_material 'Olex2 (Dolomanov et al., 2009)'
_computing_structure_refinement 'SHELXL-2014/7 (Sheldrick, 2014)'
_computing_structure_solution 'ShelXT-2016 (Sheldrick, 2008)'
_diffrn_ambient_temperature 200
_diffrn_detector 'CCD area detector'
_diffrn_detector_type 'APEX II'
_diffrn_measured_fraction_theta_full 0.996
_diffrn_measured_fraction_theta_max 0.990
_diffrn_measurement_device '\k-geometry 4 circles diffractometer'
_diffrn_measurement_device_type 'Bruker-AXS-enraf-nonius KappaAPEXII'
_diffrn_measurement_method '\f and \w scans'
_diffrn_radiation_collimation 'Montel optic'
_diffrn_radiation_detector CCD
_diffrn_radiation_monochromator 'Multilayer mirrors'
_diffrn_radiation_probe x-ray
_diffrn_radiation_type MoK\a
_diffrn_radiation_wavelength 0.71073
_diffrn_reflns_av_R_equivalents 0.0338
_diffrn_reflns_av_unetI/netI 0.0267
_diffrn_reflns_Laue_measured_fraction_full 0.996
_diffrn_reflns_Laue_measured_fraction_max 0.990
_diffrn_reflns_limit_h_max 20
_diffrn_reflns_limit_h_min -20
_diffrn_reflns_limit_k_max 19
_diffrn_reflns_limit_k_min -19
_diffrn_reflns_limit_l_max 22
_diffrn_reflns_limit_l_min -22
_diffrn_reflns_number 50004
_diffrn_reflns_point_group_measured_fraction_full 0.996
_diffrn_reflns_point_group_measured_fraction_max 0.990
_diffrn_reflns_theta_full 25.242
_diffrn_reflns_theta_max 27.498
_diffrn_reflns_theta_min 2.388
_diffrn_source 'Incoatec ISG250'
_diffrn_source_target Mo
_diffrn_source_type 'Microfocus sealed tube'
_exptl_absorpt_coefficient_mu 3.499
_exptl_absorpt_correction_T_max 1
_exptl_absorpt_correction_T_min 0.401689
_exptl_absorpt_correction_type multi-scan
_exptl_absorpt_process_details
;
SADABS-2004/1 (Bruker,2004) was used for absorption correction.
R(int) was 0.0603 before and 0.0343 after correction.
The Ratio of minimum to maximum transmission is 0.4017.
The \l/2 correction factor is 0.0015.
;
_exptl_crystal_colour yellow
_exptl_crystal_colour_primary yellow
_exptl_crystal_density_diffrn 1.650
_exptl_crystal_description block
_exptl_crystal_F_000 1984
_exptl_crystal_size_max 0.43
_exptl_crystal_size_mid 0.24
_exptl_crystal_size_min 0.24
_refine_diff_density_max 2.185
_refine_diff_density_min -2.215
_refine_diff_density_rms 0.131
_refine_ls_extinction_method none
_refine_ls_goodness_of_fit_ref 1.159
_refine_ls_hydrogen_treatment constr
_refine_ls_matrix_type full
_refine_ls_number_parameters 584
_refine_ls_number_reflns 9220
_refine_ls_number_restraints 185
_refine_ls_restrained_S_all 1.155
_refine_ls_R_factor_all 0.0539
_refine_ls_R_factor_gt 0.0324
_refine_ls_shift/su_max 0.002
_refine_ls_shift/su_mean 0.000
_refine_ls_structure_factor_coef Fsqd
_refine_ls_weighting_details 'w=1/[\s^2^(Fo^2^)+(0.0247P)^2^+17.9483P] where P=(Fo^2^+2Fc^2^)/3'
_refine_ls_weighting_scheme calc
_refine_ls_wR_factor_gt 0.0729
_refine_ls_wR_factor_ref 0.0912
_reflns_Friedel_coverage 0.000
_reflns_number_gt 7389
_reflns_number_total 9220
_reflns_threshold_expression 'I > 2\s(I)'
_cod_data_source_file d3dt03498d2.cif
_cod_data_source_block sad_CCDC1
_cod_depositor_comments 'Adding full bibliography for 7715174--7715176.cif.'
_cod_original_cell_volume 4049.4(15)
_cod_database_code 7715175
_shelx_space_group_comment
;
The symmetry employed for this shelxl refinement is uniquely defined
by the following loop, which should always be used as a source of
symmetry information in preference to the above space-group names.
They are only intended as comments.
;
_olex2_refinement_description
;
1. Fixed Uiso
 At 1.2 times of:
  All C(H) groups, All C(H,H,H,H) groups
 At 1.5 times of:
  All C(H,H,H) groups
2. Rigid bond restraints
 F5B, C40, F6B, F4B, F4A, F6A, F5A
 with sigma for 1-2 distances of 0.01 and sigma for 1-3 distances of 0.01
 C39, F2A, F3A, F1A, F2B, F3B, F1B
 with sigma for 1-2 distances of 0.01 and sigma for 1-3 distances of 0.01
 C41, Cl1, Cl2A, Cl2B
 with sigma for 1-2 distances of 0.01 and sigma for 1-3 distances of 0.01
3. Uiso/Uaniso restraints and constraints
F5B \\sim C40 \\sim F6B \\sim F4B \\sim F4A \\sim F6A \\sim F5A: within 1.7A
with sigma of 0.04 and sigma for terminal atoms of 0.08
C39 \\sim F2A \\sim F3A \\sim F1A \\sim F2B \\sim F3B \\sim F1B: within 1.7A
with sigma of 0.04 and sigma for terminal atoms of 0.08
C41 \\sim Cl1 \\sim Cl2A \\sim Cl2B: within 1.7A with sigma of 0.04 and sigma
for terminal atoms of 0.08
Uanis(F1B) \\sim Ueq, Uanis(F3B) \\sim Ueq, Uanis(F2A) \\sim Ueq: with sigma of
0.01 and sigma for terminal atoms of 0.02
4. Others
 Sof(H41C)=Sof(H41D)=Sof(Cl2B)=1-FVAR(1)
 Sof(Cl2A)=Sof(H41A)=Sof(H41B)=FVAR(1)
 Sof(F2B)=Sof(F3B)=Sof(F1B)=1-FVAR(2)
 Sof(F2A)=Sof(F3A)=Sof(F1A)=FVAR(2)
 Sof(F4A)=Sof(F6A)=Sof(F5A)=1-FVAR(3)
 Sof(F5B)=Sof(F6B)=Sof(F4B)=FVAR(3)
5.a Ternary CH refined with riding coordinates:
 C14(H14), C30(H30)
5.b Secondary CH2 refined with riding coordinates:
 C41(H41A,H41B), C41(H41C,H41D)
5.c Aromatic/amide H refined with riding coordinates:
 C34(H34), C37(H37), C6(H6), C22(H22), C28(H28), C35(H35), C36(H36), C3(H3),
 C27(H27), C4(H4), C20(H20), C19(H19), C12(H12), C25(H25), C9(H9), C11(H11),
 C26(H26), C10(H10)
5.d Idealised Me refined as rotating group:
 C16(H16A,H16B,H16C), C31(H31A,H31B,H31C), C15(H15A,H15B,H15C), C32(H32A,H32B,
 H32C)
;
_shelx_shelxl_version_number 2014/7
_olex2_submission_special_instructions 'No special instructions were received'

loop_
_space_group_symop_operation_xyz
'x, y, z'
'-x+1/2, y+1/2, -z+1/2'
'-x, -y, -z'
'x-1/2, -y-1/2, z-1/2'

loop_
_atom_site_label
_atom_site_type_symbol
_atom_site_fract_x
_atom_site_fract_y
_atom_site_fract_z
_atom_site_U_iso_or_equiv
_atom_site_adp_type
_atom_site_occupancy
_atom_site_site_symmetry_order
_atom_site_calc_flag
_atom_site_refinement_flags_posn
_atom_site_refinement_flags_adp
_atom_site_refinement_flags_occupancy
_atom_site_disorder_assembly
_atom_site_disorder_group
Ir1 Ir 0.59012(2) 0.49231(2) 0.27685(2) 0.02246(6) Uani 1 1 d . . . . .
Cl1 Cl 1.01205(19) 0.3314(2) 0.29651(16) 0.1149(10) Uani 1 1 d . U . . .
N5 N 0.6694(2) 0.6025(2) 0.2646(2) 0.0266(8) Uani 1 1 d . . . . .
O1 O 0.6844(2) 0.4342(2) 0.2216(2) 0.0296(7) Uani 1 1 d . . . . .
N1 N 0.6599(2) 0.4923(2) 0.3923(2) 0.0261(8) Uani 1 1 d . . . . .
O2 O 0.7984(2) 0.4654(2) 0.1738(2) 0.0411(9) Uani 1 1 d . . . . .
N3 N 0.5070(2) 0.4942(2) 0.1679(2) 0.0268(8) Uani 1 1 d . . . . .
C33 C 0.7378(3) 0.5812(3) 0.2354(3) 0.0285(10) Uani 1 1 d . . . . .
N4 N 0.3873(3) 0.4449(3) 0.0892(3) 0.0377(10) Uani 1 1 d . . . . .
N2 N 0.6891(3) 0.5651(3) 0.5081(3) 0.0349(9) Uani 1 1 d . . . . .
C17 C 0.5267(3) 0.3772(3) 0.2815(3) 0.0283(10) Uani 1 1 d . . . . .
C34 C 0.8001(3) 0.6424(3) 0.2316(3) 0.0390(12) Uani 1 1 d . . . . .
H34 H 0.8471 0.6263 0.2096 0.047 Uiso 1 1 calc R . . . .
C7 C 0.6291(3) 0.5459(3) 0.4412(3) 0.0285(9) Uani 1 1 d . . . . .
C1 C 0.5104(3) 0.5561(3) 0.3314(3) 0.0267(9) Uani 1 1 d . . . . .
F5B F 0.5783(14) 0.182(2) 0.4599(19) 0.088(7) Uani 0.49(5) 1 d . U P A 1
C37 C 0.6631(3) 0.6849(3) 0.2917(3) 0.0336(11) Uani 1 1 d . . . . .
H37 H 0.6149 0.6998 0.3125 0.040 Uiso 1 1 calc R . . . .
C38 C 0.7416(3) 0.4868(3) 0.2077(3) 0.0282(9) Uani 1 1 d . . . . .
C2 C 0.5414(3) 0.5742(3) 0.4133(3) 0.0292(10) Uani 1 1 d . . . . .
C18 C 0.4644(3) 0.3561(3) 0.2123(3) 0.0308(10) Uani 1 1 d . . . . .
Cl2A Cl 0.9940(4) 0.3413(3) 0.1273(3) 0.132(2) Uani 0.715(6) 1 d . U P B 1
C6 C 0.4273(3) 0.5849(3) 0.2978(3) 0.0311(10) Uani 1 1 d . . . . .
H6 H 0.4048 0.5775 0.2421 0.037 Uiso 1 1 calc R . . . .
C5 C 0.3778(3) 0.6238(3) 0.3445(3) 0.0367(11) Uani 1 1 d . . . . .
C22 C 0.5428(3) 0.3140(3) 0.3421(3) 0.0293(10) Uani 1 1 d . . . . .
H22 H 0.5834 0.3264 0.3901 0.035 Uiso 1 1 calc R . . . .
C23 C 0.4502(3) 0.4287(3) 0.1553(3) 0.0317(10) Uani 1 1 d . . . . .
C21 C 0.5000(3) 0.2323(3) 0.3336(3) 0.0337(11) Uani 1 1 d . . . . .
C28 C 0.5203(4) 0.6338(4) 0.0895(3) 0.0406(12) Uani 1 1 d . . . . .
H28 H 0.5708 0.6558 0.1237 0.049 Uiso 1 1 calc R . . . .
C35 C 0.7939(4) 0.7277(3) 0.2601(4) 0.0443(13) Uani 1 1 d . . . . .
H35 H 0.8368 0.7706 0.2588 0.053 Uiso 1 1 calc R . . . .
C8 C 0.7623(3) 0.5187(3) 0.5021(3) 0.0365(11) Uani 1 1 d . . . . .
C24 C 0.4081(3) 0.5239(4) 0.0560(3) 0.0351(11) Uani 1 1 d . . . . .
C36 C 0.7238(4) 0.7492(3) 0.2907(3) 0.0408(12) Uani 1 1 d . . . . .
H36 H 0.7176 0.8073 0.3106 0.049 Uiso 1 1 calc R . . . .
C13 C 0.7430(3) 0.4728(3) 0.4295(3) 0.0304(10) Uani 1 1 d . . . . .
C29 C 0.4830(3) 0.5548(3) 0.1061(3) 0.0325(10) Uani 1 1 d . . . . .
C3 C 0.4894(3) 0.6097(4) 0.4608(3) 0.0383(11) Uani 1 1 d . . . . .
H3 H 0.5105 0.6170 0.5167 0.046 Uiso 1 1 calc R . . . .
C27 C 0.4810(4) 0.6789(4) 0.0212(4) 0.0488(14) Uani 1 1 d . . . . .
H27 H 0.5049 0.7333 0.0084 0.059 Uiso 1 1 calc R . . . .
C40 C 0.5134(4) 0.1667(4) 0.3997(4) 0.0430(12) Uani 1 1 d . U . . .
C4 C 0.4071(3) 0.6341(4) 0.4255(3) 0.0401(12) Uani 1 1 d . . . . .
H4 H 0.3709 0.6580 0.4571 0.048 Uiso 1 1 calc R . . . .
C20 C 0.4445(3) 0.2111(3) 0.2618(4) 0.0422(13) Uani 1 1 d . . . . .
H20 H 0.4187 0.1539 0.2548 0.051 Uiso 1 1 calc R . . . .
F6B F 0.514(3) 0.0868(11) 0.3765(14) 0.104(8) Uani 0.49(5) 1 d . U P A 1
C19 C 0.4268(3) 0.2718(4) 0.2015(3) 0.0407(12) Uani 1 1 d . . . . .
H19 H 0.3892 0.2569 0.1523 0.049 Uiso 1 1 calc R . . . .
C12 C 0.8032(3) 0.4193(3) 0.4052(3) 0.0389(12) Uani 1 1 d . . . . .
H12 H 0.7903 0.3883 0.3557 0.047 Uiso 1 1 calc R . . . .
F4B F 0.4462(16) 0.172(2) 0.4334(17) 0.085(7) Uani 0.49(5) 1 d . U P A 1
C25 C 0.3698(4) 0.5705(4) -0.0125(3) 0.0472(14) Uani 1 1 d . . . . .
H25 H 0.3187 0.5498 -0.0466 0.057 Uiso 1 1 calc R . . . .
C14 C 0.6856(4) 0.6426(4) 0.5617(3) 0.0426(13) Uani 1 1 d . . . . .
H14 H 0.6286 0.6710 0.5424 0.051 Uiso 1 1 calc R . . . .
C30 C 0.3033(3) 0.3995(4) 0.0709(4) 0.0445(13) Uani 1 1 d . . . . .
H30 H 0.3025 0.3571 0.1157 0.053 Uiso 1 1 calc R . . . .
C9 C 0.8425(4) 0.5119(4) 0.5529(4) 0.0500(15) Uani 1 1 d . . . . .
H9 H 0.8559 0.5427 0.6025 0.060 Uiso 1 1 calc R . . . .
C11 C 0.8823(4) 0.4134(5) 0.4560(4) 0.0534(16) Uani 1 1 d . . . . .
H11 H 0.9249 0.3775 0.4413 0.064 Uiso 1 1 calc R . . . .
C26 C 0.4077(4) 0.6470(4) -0.0291(4) 0.0496(15) Uani 1 1 d . . . . .
H26 H 0.3834 0.6793 -0.0763 0.060 Uiso 1 1 calc R . . . .
C16 C 0.6899(5) 0.6127(5) 0.6462(4) 0.0615(18) Uani 1 1 d . . . . .
H16A H 0.6429 0.5715 0.6471 0.092 Uiso 1 1 calc GR . . . .
H16B H 0.6853 0.6645 0.6796 0.092 Uiso 1 1 calc GR . . . .
H16C H 0.7442 0.5825 0.6669 0.092 Uiso 1 1 calc GR . . . .
C39 C 0.2901(4) 0.6544(5) 0.3068(4) 0.0522(14) Uani 1 1 d . U . . .
C10 C 0.9011(4) 0.4592(5) 0.5287(4) 0.0585(17) Uani 1 1 d . . . . .
H10 H 0.9563 0.4535 0.5622 0.070 Uiso 1 1 calc R . . . .
F2A F 0.2642(6) 0.6376(10) 0.2306(5) 0.098(4) Uani 0.676(16) 1 d . U P C 1
C31 C 0.2914(4) 0.3451(5) -0.0054(4) 0.0613(18) Uani 1 1 d . . . . .
H31A H 0.2908 0.3849 -0.0508 0.092 Uiso 1 1 calc GR . . . .
H31B H 0.2373 0.3127 -0.0138 0.092 Uiso 1 1 calc GR . . . .
H31C H 0.3384 0.3026 -0.0007 0.092 Uiso 1 1 calc GR . . . .
F3A F 0.2834(5) 0.7445(5) 0.3090(8) 0.094(4) Uani 0.676(16) 1 d . U P C 1
F1A F 0.2325(5) 0.6282(10) 0.3449(8) 0.106(5) Uani 0.676(16) 1 d . U P C 1
C15 C 0.7519(5) 0.7121(5) 0.5534(5) 0.0649(19) Uani 1 1 d . . . . .
H15A H 0.8091 0.6877 0.5736 0.097 Uiso 1 1 calc GR . . . .
H15B H 0.7443 0.7652 0.5843 0.097 Uiso 1 1 calc GR . . . .
H15C H 0.7451 0.7282 0.4969 0.097 Uiso 1 1 calc GR . . . .
C32 C 0.2312(4) 0.4656(6) 0.0686(5) 0.070(2) Uani 1 1 d . . . . .
H32A H 0.2400 0.4971 0.1198 0.105 Uiso 1 1 calc GR . . . .
H32B H 0.1769 0.4337 0.0590 0.105 Uiso 1 1 calc GR . . . .
H32C H 0.2303 0.5086 0.0254 0.105 Uiso 1 1 calc GR . . . .
C41 C 0.9920(6) 0.4013(6) 0.2114(6) 0.086(2) Uani 1 1 d . U . . .
H41A H 0.9356 0.4299 0.2056 0.103 Uiso 0.715(6) 1 calc R . P B 1
H41B H 1.0356 0.4488 0.2182 0.103 Uiso 0.715(6) 1 calc R . P B 1
H41C H 0.9669 0.3671 0.1625 0.103 Uiso 0.285(6) 1 calc R . P B 2
H41D H 0.9526 0.4501 0.2175 0.103 Uiso 0.285(6) 1 calc R . P B 2
Cl2B Cl 1.0864(6) 0.4410(9) 0.2070(8) 0.134(5) Uani 0.285(6) 1 d . U P B 2
F2B F 0.2408(10) 0.5852(12) 0.2731(16) 0.090(7) Uani 0.324(16) 1 d . U P C 2
F3B F 0.2867(11) 0.7081(18) 0.2546(15) 0.099(7) Uani 0.324(16) 1 d . U P C 2
F1B F 0.2502(14) 0.6825(19) 0.3576(13) 0.096(7) Uani 0.324(16) 1 d . U P C 2
F4A F 0.4454(14) 0.133(2) 0.4172(18) 0.092(6) Uani 0.51(5) 1 d . U P A 2
F6A F 0.5574(17) 0.0935(14) 0.3861(14) 0.076(5) Uani 0.51(5) 1 d . U P A 2
F5A F 0.562(2) 0.1976(15) 0.4662(13) 0.077(5) Uani 0.51(5) 1 d . U P A 2

loop_
_atom_site_aniso_label
_atom_site_aniso_U_11
_atom_site_aniso_U_22
_atom_site_aniso_U_33
_atom_site_aniso_U_23
_atom_site_aniso_U_13
_atom_site_aniso_U_12
Ir1 0.01947(9) 0.01884(8) 0.02893(10) -0.00250(6) 0.00505(6) -0.00136(6)
Cl1 0.112(2) 0.132(2) 0.0877(17) 0.0050(16) -0.0061(15) -0.0387(18)
N5 0.0250(19) 0.0183(17) 0.035(2) -0.0011(15) 0.0031(16) -0.0015(14)
O1 0.0293(17) 0.0227(15) 0.0380(19) -0.0033(13) 0.0098(14) -0.0003(12)
N1 0.0200(17) 0.0224(17) 0.034(2) 0.0000(15) 0.0032(14) -0.0002(14)
O2 0.038(2) 0.0330(18) 0.059(2) -0.0051(17) 0.0267(18) 0.0008(15)
N3 0.0225(18) 0.0275(19) 0.030(2) -0.0019(15) 0.0055(15) -0.0003(14)
C33 0.029(2) 0.022(2) 0.034(3) 0.0003(18) 0.0069(19) -0.0025(17)
N4 0.030(2) 0.043(2) 0.036(2) -0.0031(19) -0.0010(17) -0.0059(18)
N2 0.032(2) 0.035(2) 0.034(2) -0.0077(17) 0.0017(17) -0.0010(17)
C17 0.021(2) 0.028(2) 0.038(3) -0.0040(19) 0.0103(19) -0.0013(17)
C34 0.035(3) 0.031(3) 0.054(3) -0.003(2) 0.018(2) -0.006(2)
C7 0.026(2) 0.028(2) 0.031(2) -0.0021(18) 0.0060(18) -0.0026(17)
C1 0.027(2) 0.023(2) 0.030(2) 0.0002(17) 0.0083(18) 0.0004(17)
F5B 0.052(7) 0.072(13) 0.116(14) 0.057(8) -0.029(7) -0.012(7)
C37 0.032(3) 0.025(2) 0.044(3) -0.001(2) 0.010(2) -0.0002(18)
C38 0.026(2) 0.026(2) 0.033(2) -0.0024(18) 0.0064(18) 0.0019(17)
C2 0.028(2) 0.026(2) 0.035(3) -0.0026(18) 0.0093(19) -0.0011(17)
C18 0.025(2) 0.030(2) 0.037(3) -0.0047(19) 0.0059(19) -0.0059(18)
Cl2A 0.198(5) 0.118(3) 0.106(3) -0.019(2) 0.088(3) -0.003(3)
C6 0.028(2) 0.032(2) 0.034(3) 0.0002(19) 0.0080(19) 0.0019(18)
C5 0.029(3) 0.035(3) 0.046(3) -0.003(2) 0.008(2) 0.006(2)
C22 0.027(2) 0.025(2) 0.037(3) -0.0020(18) 0.0092(19) -0.0031(17)
C23 0.026(2) 0.036(2) 0.033(3) -0.006(2) 0.0054(19) -0.0049(19)
C21 0.033(3) 0.026(2) 0.046(3) 0.000(2) 0.016(2) -0.0026(19)
C28 0.040(3) 0.039(3) 0.043(3) 0.004(2) 0.008(2) 0.000(2)
C35 0.049(3) 0.026(2) 0.063(4) -0.002(2) 0.023(3) -0.010(2)
C8 0.033(3) 0.039(3) 0.036(3) -0.004(2) 0.003(2) -0.001(2)
C24 0.032(3) 0.042(3) 0.030(3) -0.004(2) 0.0037(19) 0.003(2)
C36 0.051(3) 0.020(2) 0.052(3) -0.002(2) 0.013(3) -0.006(2)
C13 0.023(2) 0.032(2) 0.034(3) 0.0023(19) 0.0025(18) 0.0033(18)
C29 0.034(3) 0.033(2) 0.033(3) -0.0025(19) 0.011(2) 0.0023(19)
C3 0.037(3) 0.040(3) 0.039(3) -0.004(2) 0.012(2) 0.005(2)
C27 0.060(4) 0.042(3) 0.043(3) 0.009(2) 0.008(3) 0.003(3)
C40 0.042(3) 0.030(2) 0.059(4) 0.002(2) 0.016(2) -0.006(2)
C4 0.035(3) 0.044(3) 0.044(3) -0.007(2) 0.015(2) 0.007(2)
C20 0.038(3) 0.030(3) 0.059(4) -0.006(2) 0.009(3) -0.014(2)
F6B 0.19(2) 0.022(4) 0.100(10) 0.007(5) 0.036(13) 0.011(10)
C19 0.034(3) 0.040(3) 0.045(3) -0.007(2) 0.003(2) -0.016(2)
C12 0.034(3) 0.037(3) 0.044(3) 0.000(2) 0.005(2) 0.007(2)
F4B 0.071(7) 0.097(14) 0.104(11) 0.058(11) 0.054(7) 0.026(9)
C25 0.046(3) 0.053(3) 0.038(3) 0.001(3) 0.000(2) 0.007(3)
C14 0.045(3) 0.040(3) 0.042(3) -0.017(2) 0.005(2) -0.002(2)
C30 0.029(3) 0.055(3) 0.046(3) -0.005(3) 0.001(2) -0.012(2)
C9 0.032(3) 0.069(4) 0.044(3) -0.005(3) -0.003(2) -0.001(3)
C11 0.031(3) 0.064(4) 0.062(4) -0.002(3) 0.003(3) 0.011(3)
C26 0.052(4) 0.055(4) 0.038(3) 0.010(3) 0.001(3) 0.010(3)
C16 0.072(5) 0.072(5) 0.043(4) -0.016(3) 0.017(3) -0.014(4)
C39 0.034(3) 0.063(4) 0.060(4) 0.007(3) 0.010(3) 0.018(3)
C10 0.032(3) 0.079(5) 0.058(4) 0.002(3) -0.004(3) 0.005(3)
F2A 0.056(5) 0.154(10) 0.070(5) -0.031(5) -0.014(3) 0.059(6)
C31 0.044(4) 0.072(5) 0.064(4) -0.027(4) 0.004(3) -0.018(3)
F3A 0.066(5) 0.058(4) 0.145(9) 0.003(4) -0.004(5) 0.035(3)
F1A 0.030(4) 0.153(11) 0.137(9) 0.085(9) 0.021(5) 0.018(5)
C15 0.072(5) 0.051(4) 0.073(5) -0.017(3) 0.019(4) -0.022(3)
C32 0.030(3) 0.090(5) 0.087(5) -0.019(4) 0.009(3) -0.004(3)
C41 0.071(5) 0.085(6) 0.103(6) 0.004(4) 0.023(5) 0.001(4)
Cl2B 0.079(6) 0.154(11) 0.163(11) 0.069(8) 0.012(6) -0.002(6)
F2B 0.041(8) 0.085(9) 0.121(17) -0.014(9) -0.030(9) 0.013(6)
F3B 0.072(9) 0.109(13) 0.106(13) 0.066(11) -0.001(9) 0.033(9)
F1B 0.056(11) 0.142(15) 0.093(10) -0.020(9) 0.022(7) 0.055(10)
F4A 0.054(6) 0.094(13) 0.133(14) 0.071(11) 0.032(6) -0.010(7)
F6A 0.112(13) 0.048(7) 0.076(8) 0.021(5) 0.041(8) 0.035(7)
F5A 0.135(15) 0.034(6) 0.050(7) 0.013(5) -0.003(7) -0.011(8)

loop_
_atom_type_symbol
_atom_type_description
_atom_type_scat_dispersion_real
_atom_type_scat_dispersion_imag
_atom_type_scat_source
C C 0.0033 0.0016 'International Tables Vol C Tables 4.2.6.8 and 6.1.1.4'
H H 0.0000 0.0000 'International Tables Vol C Tables 4.2.6.8 and 6.1.1.4'
Cl Cl 0.1484 0.1585 'International Tables Vol C Tables 4.2.6.8 and 6.1.1.4'
F F 0.0171 0.0103 'International Tables Vol C Tables 4.2.6.8 and 6.1.1.4'
Ir Ir -1.4442 7.9887 'International Tables Vol C Tables 4.2.6.8 and 6.1.1.4'
N N 0.0061 0.0033 'International Tables Vol C Tables 4.2.6.8 and 6.1.1.4'
O O 0.0106 0.0060 'International Tables Vol C Tables 4.2.6.8 and 6.1.1.4'

loop_
_geom_angle_atom_site_label_1
_geom_angle_atom_site_label_2
_geom_angle_atom_site_label_3
_geom_angle
_geom_angle_site_symmetry_1
_geom_angle_site_symmetry_3
_geom_angle_publ_flag
N5 Ir1 O1 76.94(13) . . ?
N1 Ir1 N5 83.28(15) . . ?
N1 Ir1 O1 97.84(14) . . ?
N3 Ir1 N5 100.62(15) . . ?
N3 Ir1 O1 89.22(14) . . ?
N3 Ir1 N1 172.59(14) . . ?
C17 Ir1 N5 171.68(16) . . ?
C17 Ir1 O1 94.74(15) . . ?
C17 Ir1 N1 97.80(17) . . ?
C17 Ir1 N3 79.27(17) . . ?
C1 Ir1 N5 97.77(16) . . ?
C1 Ir1 O1 174.40(15) . . ?
C1 Ir1 N1 79.57(17) . . ?
C1 Ir1 N3 93.60(17) . . ?
C1 Ir1 C17 90.54(18) . . ?
C33 N5 Ir1 114.2(3) . . ?
C37 N5 Ir1 126.4(3) . . ?
C37 N5 C33 118.8(4) . . ?
C38 O1 Ir1 116.2(3) . . ?
C7 N1 Ir1 113.9(3) . . ?
C7 N1 C13 107.2(4) . . ?
C13 N1 Ir1 135.6(3) . . ?
C23 N3 Ir1 115.2(3) . . ?
C23 N3 C29 107.3(4) . . ?
C29 N3 Ir1 136.4(3) . . ?
N5 C33 C34 121.7(4) . . ?
N5 C33 C38 115.9(4) . . ?
C34 C33 C38 122.4(4) . . ?
C23 N4 C24 106.9(4) . . ?
C23 N4 C30 124.5(5) . . ?
C24 N4 C30 126.7(4) . . ?
C7 N2 C8 106.8(4) . . ?
C7 N2 C14 124.7(4) . . ?
C8 N2 C14 125.7(4) . . ?
C18 C17 Ir1 115.5(3) . . ?
C22 C17 Ir1 127.1(4) . . ?
C22 C17 C18 117.1(4) . . ?
C33 C34 H34 120.2 . . ?
C33 C34 C35 119.5(5) . . ?
C35 C34 H34 120.2 . . ?
N1 C7 N2 111.3(4) . . ?
N1 C7 C2 116.1(4) . . ?
N2 C7 C2 132.5(4) . . ?
C2 C1 Ir1 115.9(3) . . ?
C6 C1 Ir1 127.7(4) . . ?
C6 C1 C2 116.4(4) . . ?
N5 C37 H37 118.7 . . ?
N5 C37 C36 122.6(5) . . ?
C36 C37 H37 118.7 . . ?
O1 C38 C33 116.3(4) . . ?
O2 C38 O1 124.8(4) . . ?
O2 C38 C33 118.9(4) . . ?
C1 C2 C7 112.1(4) . . ?
C3 C2 C7 125.8(5) . . ?
C3 C2 C1 122.0(5) . . ?
C17 C18 C23 112.0(4) . . ?
C19 C18 C17 121.4(5) . . ?
C19 C18 C23 126.4(5) . . ?
C1 C6 H6 119.5 . . ?
C5 C6 C1 121.0(5) . . ?
C5 C6 H6 119.5 . . ?
C6 C5 C39 119.6(5) . . ?
C4 C5 C6 121.5(5) . . ?
C4 C5 C39 118.9(5) . . ?
C17 C22 H22 119.5 . . ?
C17 C22 C21 121.1(5) . . ?
C21 C22 H22 119.5 . . ?
N3 C23 N4 111.1(4) . . ?
N3 C23 C18 116.6(4) . . ?
N4 C23 C18 132.3(4) . . ?
C22 C21 C40 121.3(5) . . ?
C20 C21 C22 120.0(5) . . ?
C20 C21 C40 118.7(5) . . ?
C29 C28 H28 121.4 . . ?
C27 C28 H28 121.4 . . ?
C27 C28 C29 117.1(5) . . ?
C34 C35 H35 120.7 . . ?
C34 C35 C36 118.6(5) . . ?
C36 C35 H35 120.7 . . ?
N2 C8 C13 106.7(4) . . ?
C9 C8 N2 132.4(5) . . ?
C9 C8 C13 120.9(5) . . ?
N4 C24 C29 106.7(4) . . ?
N4 C24 C25 132.4(5) . . ?
C25 C24 C29 120.9(5) . . ?
C37 C36 C35 118.8(5) . . ?
C37 C36 H36 120.6 . . ?
C35 C36 H36 120.6 . . ?
N1 C13 C8 108.0(4) . . ?
N1 C13 C12 130.8(5) . . ?
C12 C13 C8 121.3(5) . . ?
N3 C29 C28 131.2(5) . . ?
N3 C29 C24 107.9(4) . . ?
C28 C29 C24 120.9(5) . . ?
C2 C3 H3 120.4 . . ?
C4 C3 C2 119.2(5) . . ?
C4 C3 H3 120.4 . . ?
C28 C27 H27 119.1 . . ?
C28 C27 C26 121.8(6) . . ?
C26 C27 H27 119.1 . . ?
F5B C40 C21 115.9(14) . . ?
F5B C40 F4B 103.2(17) . . ?
F6B C40 F5B 110.8(16) . . ?
F6B C40 C21 113.7(12) . . ?
F6B C40 F4B 104.8(13) . . ?
F4B C40 C21 107.2(11) . . ?
F4A C40 C21 116.8(12) . . ?
F4A C40 F6A 102.7(12) . . ?
F4A C40 F5A 107.5(17) . . ?
F6A C40 C21 113.7(9) . . ?
F5A C40 C21 112.7(12) . . ?
F5A C40 F6A 101.8(13) . . ?
C5 C4 C3 119.7(5) . . ?
C5 C4 H4 120.2 . . ?
C3 C4 H4 120.2 . . ?
C21 C20 H20 119.9 . . ?
C19 C20 C21 120.3(5) . . ?
C19 C20 H20 119.9 . . ?
C18 C19 H19 120.2 . . ?
C20 C19 C18 119.7(5) . . ?
C20 C19 H19 120.2 . . ?
C13 C12 H12 121.4 . . ?
C11 C12 C13 117.1(5) . . ?
C11 C12 H12 121.4 . . ?
C24 C25 H25 121.1 . . ?
C26 C25 C24 117.8(6) . . ?
C26 C25 H25 121.1 . . ?
N2 C14 H14 106.7 . . ?
N2 C14 C16 111.2(5) . . ?
N2 C14 C15 110.8(5) . . ?
C16 C14 H14 106.7 . . ?
C16 C14 C15 114.3(5) . . ?
C15 C14 H14 106.7 . . ?
N4 C30 H30 107.3 . . ?
N4 C30 C31 111.3(5) . . ?
N4 C30 C32 111.1(5) . . ?
C31 C30 H30 107.3 . . ?
C31 C30 C32 112.3(5) . . ?
C32 C30 H30 107.3 . . ?
C8 C9 H9 121.3 . . ?
C10 C9 C8 117.4(6) . . ?
C10 C9 H9 121.3 . . ?
C12 C11 H11 119.4 . . ?
C12 C11 C10 121.3(6) . . ?
C10 C11 H11 119.4 . . ?
C27 C26 H26 119.2 . . ?
C25 C26 C27 121.5(6) . . ?
C25 C26 H26 119.2 . . ?
C14 C16 H16A 109.5 . . ?
C14 C16 H16B 109.5 . . ?
C14 C16 H16C 109.5 . . ?
H16A C16 H16B 109.5 . . ?
H16A C16 H16C 109.5 . . ?
H16B C16 H16C 109.5 . . ?
F2A C39 C5 115.8(6) . . ?
F2A C39 F3A 102.2(8) . . ?
F2A C39 F1A 109.8(9) . . ?
F3A C39 C5 111.6(6) . . ?
F1A C39 C5 113.5(6) . . ?
F1A C39 F3A 102.5(8) . . ?
F2B C39 C5 110.9(8) . . ?
F3B C39 C5 114.4(10) . . ?
F3B C39 F2B 105.9(16) . . ?
F3B C39 F1B 110.2(17) . . ?
F1B C39 C5 112.4(11) . . ?
F1B C39 F2B 102.2(15) . . ?
C9 C10 C11 122.0(6) . . ?
C9 C10 H10 119.0 . . ?
C11 C10 H10 119.0 . . ?
C30 C31 H31A 109.5 . . ?
C30 C31 H31B 109.5 . . ?
C30 C31 H31C 109.5 . . ?
H31A C31 H31B 109.5 . . ?
H31A C31 H31C 109.5 . . ?
H31B C31 H31C 109.5 . . ?
C14 C15 H15A 109.5 . . ?
C14 C15 H15B 109.5 . . ?
C14 C15 H15C 109.5 . . ?
H15A C15 H15B 109.5 . . ?
H15A C15 H15C 109.5 . . ?
H15B C15 H15C 109.5 . . ?
C30 C32 H32A 109.5 . . ?
C30 C32 H32B 109.5 . . ?
C30 C32 H32C 109.5 . . ?
H32A C32 H32B 109.5 . . ?
H32A C32 H32C 109.5 . . ?
H32B C32 H32C 109.5 . . ?
Cl1 C41 H41A 109.6 . . ?
Cl1 C41 H41B 109.6 . . ?
Cl1 C41 H41C 110.9 . . ?
Cl1 C41 H41D 110.9 . . ?
Cl2A C41 Cl1 110.5(5) . . ?
Cl2A C41 H41A 109.6 . . ?
Cl2A C41 H41B 109.6 . . ?
H41A C41 H41B 108.1 . . ?
H41C C41 H41D 108.9 . . ?
Cl2B C41 Cl1 104.5(6) . . ?
Cl2B C41 H41C 110.9 . . ?
Cl2B C41 H41D 110.9 . . ?

loop_
_geom_bond_atom_site_label_1
_geom_bond_atom_site_label_2
_geom_bond_distance
_geom_bond_site_symmetry_2
_geom_bond_publ_flag
Ir1 N5 2.130(4) . ?
Ir1 O1 2.147(3) . ?
Ir1 N1 2.049(4) . ?
Ir1 N3 2.044(4) . ?
Ir1 C17 2.020(4) . ?
Ir1 C1 1.994(4) . ?
Cl1 C41 1.769(9) . ?
N5 C33 1.347(6) . ?
N5 C37 1.334(6) . ?
O1 C38 1.277(5) . ?
N1 C7 1.335(6) . ?
N1 C13 1.380(6) . ?
O2 C38 1.231(6) . ?
N3 C23 1.330(6) . ?
N3 C29 1.385(6) . ?
C33 C34 1.373(6) . ?
C33 C38 1.502(6) . ?
N4 C23 1.364(6) . ?
N4 C24 1.389(7) . ?
N4 C30 1.486(6) . ?
N2 C7 1.357(6) . ?
N2 C8 1.393(6) . ?
N2 C14 1.492(6) . ?
C17 C18 1.410(7) . ?
C17 C22 1.390(7) . ?
C34 H34 0.9500 . ?
C34 C35 1.383(7) . ?
C7 C2 1.450(6) . ?
C1 C2 1.409(7) . ?
C1 C6 1.404(6) . ?
F5B C40 1.32(2) . ?
C37 H37 0.9500 . ?
C37 C36 1.377(7) . ?
C2 C3 1.399(7) . ?
C18 C23 1.448(7) . ?
C18 C19 1.399(6) . ?
Cl2A C41 1.706(10) . ?
C6 H6 0.9500 . ?
C6 C5 1.378(7) . ?
C5 C4 1.375(8) . ?
C5 C39 1.490(7) . ?
C22 H22 0.9500 . ?
C22 C21 1.399(6) . ?
C21 C40 1.481(7) . ?
C21 C20 1.390(8) . ?
C28 H28 0.9500 . ?
C28 C29 1.388(7) . ?
C28 C27 1.380(8) . ?
C35 H35 0.9500 . ?
C35 C36 1.385(8) . ?
C8 C13 1.397(7) . ?
C8 C9 1.392(7) . ?
C24 C29 1.396(7) . ?
C24 C25 1.390(7) . ?
C36 H36 0.9500 . ?
C13 C12 1.394(7) . ?
C3 H3 0.9500 . ?
C3 C4 1.379(7) . ?
C27 H27 0.9500 . ?
C27 C26 1.383(8) . ?
C40 F6B 1.265(18) . ?
C40 F4B 1.338(17) . ?
C40 F4A 1.302(18) . ?
C40 F6A 1.356(15) . ?
C40 F5A 1.31(2) . ?
C4 H4 0.9500 . ?
C20 H20 0.9500 . ?
C20 C19 1.361(8) . ?
C19 H19 0.9500 . ?
C12 H12 0.9500 . ?
C12 C11 1.378(8) . ?
C25 H25 0.9500 . ?
C25 C26 1.362(9) . ?
C14 H14 1.0000 . ?
C14 C16 1.505(9) . ?
C14 C15 1.524(8) . ?
C30 H30 1.0000 . ?
C30 C31 1.519(8) . ?
C30 C32 1.521(9) . ?
C9 H9 0.9500 . ?
C9 C10 1.367(9) . ?
C11 H11 0.9500 . ?
C11 C10 1.397(9) . ?
C26 H26 0.9500 . ?
C16 H16A 0.9800 . ?
C16 H16B 0.9800 . ?
C16 H16C 0.9800 . ?
C39 F2A 1.305(10) . ?
C39 F3A 1.359(10) . ?
C39 F1A 1.309(10) . ?
C39 F2B 1.358(17) . ?
C39 F3B 1.197(16) . ?
C39 F1B 1.265(19) . ?
C10 H10 0.9500 . ?
C31 H31A 0.9800 . ?
C31 H31B 0.9800 . ?
C31 H31C 0.9800 . ?
C15 H15A 0.9800 . ?
C15 H15B 0.9800 . ?
C15 H15C 0.9800 . ?
C32 H32A 0.9800 . ?
C32 H32B 0.9800 . ?
C32 H32C 0.9800 . ?
C41 H41A 0.9900 . ?
C41 H41B 0.9900 . ?
C41 H41C 0.9900 . ?
C41 H41D 0.9900 . ?
C41 Cl2B 1.651(13) . ?
